data_7064057
loop_
_publ_author_name
'Werner, Daniel'
'Guo, Zhifang'
'Blair, Victoria L.'
'Deacon, Glen B.'
'Junk, Peter C.'

_publ_section_title
;
 New examples of --C--F--Ae (Ae = alkaline earth) and --C--F--K bonding
;
_journal_issue 43
_journal_name_full 'New Journal of Chemistry'
_journal_page_first 18725
_journal_page_last 18734
_journal_paper_doi 10.1039/D5NJ03383G
_journal_volume 49
_journal_year 2025
_chemical_formula_moiety 'C8 H6 F2 K N O'
_chemical_formula_sum 'C8 H6 F2 K N O'
_chemical_formula_weight 209.24
_chemical_name_systematic (N-(2,6-difluorophenyl)N-(acteyl)analide)potassium
_space_group_crystal_system monoclinic
_space_group_IT_number 14
_space_group_name_Hall '-P 2ybc'
_space_group_name_H-M_alt 'P 1 21/c 1'
_atom_sites_solution_hydrogens mixed
_audit_creation_date 2025-04-22
_audit_creation_method
;
Olex2 1.3
(compiled 2020.11.12 svn.r5f609507 for OlexSys, GUI svn.r6408)
;
_audit_update_record
;
2025-07-23 deposited with the CCDC.	2025-10-14 downloaded from the CCDC.
;
_cell_angle_alpha 90
_cell_angle_beta 98.099(9)
_cell_angle_gamma 90
_cell_formula_units_Z 4
_cell_length_a 12.7354(11)
_cell_length_b 10.4480(10)
_cell_length_c 6.3560(6)
_cell_measurement_reflns_used 2104
_cell_measurement_temperature 123
_cell_measurement_theta_max 29.5437
_cell_measurement_theta_min 1.9452
_cell_volume 837.29(14)
_computing_cell_refinement
;
CrysAlisPro, Agilent Technologies,
Version 1.171.35.15 (release 03-08-2011 CrysAlis171 .NET)
(compiled Aug  3 2011,13:03:54)
;
_computing_data_collection
;
CrysAlisPro, Agilent Technologies,
Version 1.171.35.15 (release 03-08-2011 CrysAlis171 .NET)
(compiled Aug  3 2011,13:03:54)
;
_computing_data_reduction
;
CrysAlisPro, Agilent Technologies,
Version 1.171.35.15 (release 03-08-2011 CrysAlis171 .NET)
(compiled Aug  3 2011,13:03:54)
;
_computing_molecular_graphics 'Olex2 1.3 (Dolomanov et al., 2009)'
_computing_publication_material 'Olex2 1.3 (Dolomanov et al., 2009)'
_computing_structure_refinement 'SHELXL 2018/3 (Sheldrick, 2015)'
_computing_structure_solution 'ShelXS (Sheldrick, 2008)'
_diffrn_ambient_temperature 123
_diffrn_detector_area_resol_mean 10.3389
_diffrn_measured_fraction_theta_full 0.999
_diffrn_measured_fraction_theta_max 0.874
_diffrn_measurement_details
;
#__ type_ start__ end____ width___ exp.time_
  1 omega  -38.00   61.00   1.0000   60.0000
omega____ theta____ kappa____ phi______ frames
    -      -10.9946   71.0000   70.0000 99

#__ type_ start__ end____ width___ exp.time_
  2 omega  -62.00   35.00   1.0000   60.0000
omega____ theta____ kappa____ phi______ frames
    -       11.4634  -57.0000 -180.0000 97

#__ type_ start__ end____ width___ exp.time_
  3 omega  -77.00  -32.00   1.0000   60.0000
omega____ theta____ kappa____ phi______ frames
    -       11.4634  178.0000  150.0000 45

#__ type_ start__ end____ width___ exp.time_
  4 omega  -77.00  -52.00   1.0000   60.0000
omega____ theta____ kappa____ phi______ frames
    -       11.4634  178.0000 -120.0000 25

#__ type_ start__ end____ width___ exp.time_
  5 omega  -64.00   38.00   1.0000   60.0000
omega____ theta____ kappa____ phi______ frames
    -       11.4634  -38.0000  -90.0000 102
;
_diffrn_measurement_device_type 'Xcalibur, Ruby, Gemini ultra'
_diffrn_measurement_method '\w scans'
_diffrn_radiation_type MoK\a
_diffrn_radiation_wavelength 0.71073
_diffrn_reflns_av_R_equivalents 0.0419
_diffrn_reflns_av_unetI/netI 0.0425
_diffrn_reflns_Laue_measured_fraction_full 0.999
_diffrn_reflns_Laue_measured_fraction_max 0.874
_diffrn_reflns_limit_h_max 17
_diffrn_reflns_limit_h_min -16
_diffrn_reflns_limit_k_max 13
_diffrn_reflns_limit_k_min -14
_diffrn_reflns_limit_l_max 8
_diffrn_reflns_limit_l_min -8
_diffrn_reflns_number 8294
_diffrn_reflns_point_group_measured_fraction_full 0.999
_diffrn_reflns_point_group_measured_fraction_max 0.874
_diffrn_reflns_theta_full 25.000
_diffrn_reflns_theta_max 29.609
_diffrn_reflns_theta_min 2.532
_exptl_absorpt_coefficient_mu 0.621
_exptl_absorpt_correction_T_max 1.00000
_exptl_absorpt_correction_T_min 0.97333
_exptl_absorpt_correction_type multi-scan
_exptl_absorpt_process_details
;
CrysAlisPro, Agilent Technologies,
Version 1.171.35.15 (release 03-08-2011 CrysAlis171 .NET)
(compiled Aug  3 2011,13:03:54)
Empirical absorption correction using spherical harmonics,
 implemented in SCALE3 ABSPACK scaling algorithm.
;
_exptl_crystal_colour 'clear colourless'
_exptl_crystal_colour_lustre clear
_exptl_crystal_colour_primary colourless
_exptl_crystal_density_diffrn 1.660
_exptl_crystal_density_method 'not measured'
_exptl_crystal_description block
_exptl_crystal_F_000 424
_exptl_crystal_size_max 0.2
_exptl_crystal_size_mid 0.1
_exptl_crystal_size_min 0.1
_refine_diff_density_max 0.314
_refine_diff_density_min -0.232
_refine_diff_density_rms 0.062
_refine_ls_extinction_method none
_refine_ls_goodness_of_fit_ref 1.030
_refine_ls_hydrogen_treatment mixed
_refine_ls_matrix_type full
_refine_ls_number_parameters 130
_refine_ls_number_reflns 2060
_refine_ls_number_restraints 0
_refine_ls_restrained_S_all 1.030
_refine_ls_R_factor_all 0.0539
_refine_ls_R_factor_gt 0.0347
_refine_ls_shift/su_max 0.000
_refine_ls_shift/su_mean 0.000
_refine_ls_structure_factor_coef Fsqd
_refine_ls_weighting_details 'w=1/[\s^2^(Fo^2^)+(0.0353P)^2^+0.1315P] where P=(Fo^2^+2Fc^2^)/3'
_refine_ls_weighting_scheme calc
_refine_ls_wR_factor_gt 0.0732
_refine_ls_wR_factor_ref 0.0810
_reflns_Friedel_coverage 0.000
_reflns_number_gt 1592
_reflns_number_total 2060
_reflns_threshold_expression 'I > 2\s(I)'
_cod_data_source_file d5nj03383g2.cif
_cod_data_source_block dw043
_cod_depositor_comments 'Adding full bibliography for 7064055--7064062.cif.'
_cod_database_code 7064057
_shelx_shelxl_version_number 2018/3
_shelx_space_group_comment
;
The symmetry employed for this shelxl refinement is uniquely defined
by the following loop, which should always be used as a source of
symmetry information in preference to the above space-group names.
They are only intended as comments.
;
_shelx_estimated_absorpt_t_max 0.940
_shelx_estimated_absorpt_t_min 0.886
_olex2_refinement_description
;
1.a Aromatic/amide H refined with riding coordinates:
 C2(H2), C3(H3), C4(H4)
;
_olex2_submission_special_instructions 'No special instructions were received'

loop_
_space_group_symop_operation_xyz
'x, y, z'
'-x, y+1/2, -z+1/2'
'-x, -y, -z'
'x, -y-1/2, z-1/2'

loop_
_atom_site_label
_atom_site_type_symbol
_atom_site_fract_x
_atom_site_fract_y
_atom_site_fract_z
_atom_site_U_iso_or_equiv
_atom_site_adp_type
_atom_site_occupancy
_atom_site_site_symmetry_order
_atom_site_calc_flag
_atom_site_refinement_flags_posn
_atom_site_refinement_flags_adp
_atom_site_refinement_flags_occupancy
_atom_site_disorder_assembly
_atom_site_disorder_group
K1 K 0.01711(3) 0.63003(4) 0.22492(6) 0.02227(13) Uani 1 1 d . . . . .
O1 O -0.06208(9) 0.37479(11) 0.3398(2) 0.0245(3) Uani 1 1 d . . . . .
F2 F -0.16455(8) 0.71520(10) -0.08203(18) 0.0327(3) Uani 1 1 d . . . . .
F1 F -0.34762(8) 0.32867(11) -0.0330(2) 0.0386(3) Uani 1 1 d . . . . .
C7 C -0.14807(13) 0.42478(16) 0.2500(3) 0.0204(4) Uani 1 1 d . . . . .
N1 N -0.15537(10) 0.46659(14) 0.0530(2) 0.0213(3) Uani 1 1 d . . . . .
C5 C -0.25446(14) 0.64291(18) -0.1273(3) 0.0245(4) Uani 1 1 d . . . . .
C6 C -0.25042(13) 0.51848(18) -0.0489(3) 0.0215(4) Uani 1 1 d . . . . .
C1 C -0.34516(14) 0.45181(18) -0.1015(3) 0.0265(4) Uani 1 1 d . . . . .
C2 C -0.43532(14) 0.5018(2) -0.2161(3) 0.0317(5) Uani 1 1 d . . . . .
H2 H -0.497453 0.451087 -0.247474 0.038 Uiso 1 1 calc R U . . .
C3 C -0.43418(15) 0.6269(2) -0.2850(3) 0.0326(5) Uani 1 1 d . . . . .
H3 H -0.496012 0.663567 -0.363029 0.039 Uiso 1 1 calc R U . . .
C4 C -0.34274(15) 0.69860(19) -0.2401(3) 0.0289(4) Uani 1 1 d . . . . .
H4 H -0.340854 0.784935 -0.286261 0.035 Uiso 1 1 calc R U . . .
C8 C -0.23457(16) 0.4426(2) 0.3879(3) 0.0284(4) Uani 1 1 d . . . . .
H8A H -0.2145(18) 0.508(3) 0.486(4) 0.056(7) Uiso 1 1 d . . . . .
H8B H -0.2372(17) 0.367(2) 0.475(4) 0.044(6) Uiso 1 1 d . . . . .
H8C H -0.3033(17) 0.469(2) 0.308(4) 0.040(6) Uiso 1 1 d . . . . .

loop_
_atom_site_aniso_label
_atom_site_aniso_U_11
_atom_site_aniso_U_22
_atom_site_aniso_U_33
_atom_site_aniso_U_23
_atom_site_aniso_U_13
_atom_site_aniso_U_12
K1 0.0226(2) 0.0210(2) 0.0234(2) -0.00184(16) 0.00407(14) -0.00330(15)
O1 0.0235(6) 0.0196(7) 0.0293(7) 0.0014(5) 0.0002(5) 0.0024(5)
F2 0.0326(6) 0.0293(6) 0.0356(7) 0.0040(5) 0.0028(5) -0.0063(5)
F1 0.0319(6) 0.0268(7) 0.0546(8) 0.0036(6) -0.0024(5) -0.0062(5)
C7 0.0223(8) 0.0129(8) 0.0258(10) -0.0024(7) 0.0033(7) -0.0020(7)
N1 0.0183(7) 0.0236(8) 0.0223(8) -0.0025(6) 0.0039(6) 0.0003(6)
C5 0.0259(9) 0.0280(10) 0.0205(9) -0.0022(8) 0.0064(7) -0.0039(8)
C6 0.0228(8) 0.0255(10) 0.0174(9) -0.0019(7) 0.0067(7) 0.0033(7)
C1 0.0281(9) 0.0252(11) 0.0264(11) -0.0010(8) 0.0048(8) 0.0003(8)
C2 0.0226(9) 0.0417(13) 0.0300(11) -0.0015(9) 0.0003(8) -0.0015(8)
C3 0.0299(10) 0.0439(13) 0.0229(10) 0.0029(9) 0.0001(8) 0.0094(9)
C4 0.0380(11) 0.0291(11) 0.0206(10) 0.0031(8) 0.0072(8) 0.0041(9)
C8 0.0297(10) 0.0309(12) 0.0263(11) 0.0052(9) 0.0097(8) 0.0054(9)

loop_
_atom_type_symbol
_atom_type_description
_atom_type_scat_dispersion_real
_atom_type_scat_dispersion_imag
_atom_type_scat_source
C C 0.0033 0.0016 'International Tables Vol C Tables 4.2.6.8 and 6.1.1.4'
H H 0.0000 0.0000 'International Tables Vol C Tables 4.2.6.8 and 6.1.1.4'
F F 0.0171 0.0103 'International Tables Vol C Tables 4.2.6.8 and 6.1.1.4'
K K 0.2009 0.2494 'International Tables Vol C Tables 4.2.6.8 and 6.1.1.4'
N N 0.0061 0.0033 'International Tables Vol C Tables 4.2.6.8 and 6.1.1.4'
O O 0.0106 0.0060 'International Tables Vol C Tables 4.2.6.8 and 6.1.1.4'

loop_
_geom_angle_atom_site_label_1
_geom_angle_atom_site_label_2
_geom_angle_atom_site_label_3
_geom_angle
_geom_angle_site_symmetry_1
_geom_angle_site_symmetry_3
_geom_angle_publ_flag
K1 K1 K1 174.422(10) 4_575 3_566 ?
O1 K1 K1 141.21(3) 3_566 4_575 ?
O1 K1 K1 40.08(3) 3_566 3_566 ?
O1 K1 K1 42.33(3) 2 4_575 ?
O1 K1 K1 36.41(3) . 3_566 ?
O1 K1 K1 141.68(3) . 4_575 ?
O1 K1 K1 138.26(3) 2 3_566 ?
O1 K1 O1 98.88(4) 2 3_566 ?
O1 K1 O1 76.48(4) 3_566 . ?
O1 K1 O1 169.93(2) 2 . ?
O1 K1 F2 94.03(3) . 4_576 ?
O1 K1 F2 75.96(3) 2 4_576 ?
O1 K1 F2 76.92(4) 2 . ?
O1 K1 F2 134.89(4) 3_566 . ?
O1 K1 F2 71.51(3) 3_566 4_576 ?
O1 K1 C7 162.49(4) . 2 ?
O1 K1 C7 18.21(4) 2 2 ?
O1 K1 C7 86.54(4) 3_566 2 ?
O1 K1 N1 132.91(4) 2 . ?
O1 K1 N1 114.33(4) 3_566 . ?
O1 K1 N1 123.98(4) 3_566 3_565 ?
O1 K1 N1 94.54(4) 2 3_565 ?
O1 K1 C8 98.62(5) 2 3_566 ?
O1 K1 C8 42.22(4) 3_566 3_566 ?
O1 K1 C8 84.01(4) . 3_566 ?
F2 K1 K1 51.67(2) . 4_575 ?
F2 K1 K1 81.54(2) 4_576 3_566 ?
F2 K1 K1 93.90(2) 4_576 4_575 ?
F2 K1 K1 122.97(2) . 3_566 ?
F2 K1 O1 99.87(3) . . ?
F2 K1 F2 63.85(2) . 4_576 ?
F2 K1 C7 84.46(3) 4_576 2 ?
F2 K1 C7 95.12(4) . 2 ?
F2 K1 C8 112.37(4) 4_576 3_566 ?
F2 K1 C8 174.62(5) . 3_566 ?
C7 K1 K1 126.49(3) 2 3_566 ?
C7 K1 K1 55.76(3) 2 4_575 ?
C7 K1 C8 80.48(5) 2 3_566 ?
N1 K1 K1 70.38(3) 3_565 4_575 ?
N1 K1 K1 77.52(3) . 3_566 ?
N1 K1 K1 113.83(3) 3_565 3_566 ?
N1 K1 K1 98.86(3) . 4_575 ?
N1 K1 O1 45.09(4) . . ?
N1 K1 O1 95.45(4) 3_565 . ?
N1 K1 F2 83.74(4) . 4_576 ?
N1 K1 F2 56.00(4) . . ?
N1 K1 F2 101.11(4) 3_565 . ?
N1 K1 F2 163.47(4) 3_565 4_576 ?
N1 K1 C7 90.45(4) 3_565 2 ?
N1 K1 C7 151.07(4) . 2 ?
N1 K1 N1 93.43(4) 3_565 . ?
N1 K1 C8 82.12(4) 3_565 3_566 ?
N1 K1 C8 128.45(5) . 3_566 ?
C8 K1 K1 58.59(3) 3_566 3_566 ?
C8 K1 K1 126.56(3) 3_566 4_575 ?
K1 O1 K1 137.20(5) 2_545 . ?
K1 O1 K1 96.84(4) 2_545 3_566 ?
K1 O1 K1 103.52(4) 3_566 . ?
C7 O1 K1 79.77(9) . . ?
C7 O1 K1 120.94(11) . 2_545 ?
C7 O1 K1 120.23(10) . 3_566 ?
K1 F2 K1 82.19(3) . 4_575 ?
C5 F2 K1 145.68(10) . 4_575 ?
C5 F2 K1 121.91(10) . . ?
O1 C7 K1 40.85(8) . 2_545 ?
O1 C7 N1 120.23(15) . . ?
O1 C7 C8 116.16(16) . . ?
N1 C7 K1 107.76(11) . 2_545 ?
N1 C7 C8 123.40(16) . . ?
C8 C7 K1 117.64(12) . 2_545 ?
K1 N1 K1 86.57(4) 3_565 . ?
C7 N1 K1 120.33(11) . 3_565 ?
C7 N1 K1 83.57(10) . . ?
C7 N1 C6 120.63(14) . . ?
C6 N1 K1 120.72(11) . . ?
C6 N1 K1 114.83(10) . 3_565 ?
F2 C5 C6 116.94(16) . . ?
F2 C5 C4 118.36(17) . . ?
C4 C5 C6 124.67(17) . . ?
C5 C6 N1 120.93(16) . . ?
C5 C6 C1 113.25(16) . . ?
C1 C6 N1 125.52(17) . . ?
F1 C1 C6 117.06(16) . . ?
F1 C1 C2 118.32(17) . . ?
C2 C1 C6 124.62(18) . . ?
C1 C2 H2 120.5 . . ?
C1 C2 C3 118.92(18) . . ?
C3 C2 H2 120.5 . . ?
C2 C3 H3 120.2 . . ?
C2 C3 C4 119.66(18) . . ?
C4 C3 H3 120.2 . . ?
C5 C4 C3 118.86(18) . . ?
C5 C4 H4 120.6 . . ?
C3 C4 H4 120.6 . . ?
K1 C8 H8A 65.2(15) 3_566 . ?
K1 C8 H8B 60.8(14) 3_566 . ?
K1 C8 H8C 166.7(13) 3_566 . ?
C7 C8 K1 79.23(10) . 3_566 ?
C7 C8 H8A 108.8(14) . . ?
C7 C8 H8B 108.5(13) . . ?
C7 C8 H8C 113.8(13) . . ?
H8A C8 H8B 104(2) . . ?
H8A C8 H8C 106(2) . . ?
H8B C8 H8C 114.7(19) . . ?

loop_
_geom_bond_atom_site_label_1
_geom_bond_atom_site_label_2
_geom_bond_distance
_geom_bond_site_symmetry_2
_geom_bond_publ_flag
K1 K1 4.4978(8) 3_566 ?
K1 K1 4.0477(6) 4_575 ?
K1 O1 2.9782(13) . ?
K1 O1 2.7455(14) 3_566 ?
K1 O1 2.6652(13) 2 ?
K1 F2 2.9459(12) . ?
K1 F2 3.2051(11) 4_576 ?
K1 C7 3.4951(18) 2 ?
K1 N1 2.8737(14) . ?
K1 N1 2.8491(15) 3_565 ?
K1 C8 3.519(2) 3_566 ?
O1 C7 1.274(2) . ?
F2 C5 1.368(2) . ?
F1 C1 1.360(2) . ?
C7 N1 1.317(2) . ?
C7 C8 1.513(2) . ?
N1 C6 1.399(2) . ?
C5 C6 1.391(3) . ?
C5 C4 1.374(3) . ?
C6 C1 1.392(2) . ?
C1 C2 1.374(3) . ?
C2 H2 0.9500 . ?
C2 C3 1.379(3) . ?
C3 H3 0.9500 . ?
C3 C4 1.380(3) . ?
C4 H4 0.9500 . ?
C8 H8A 0.94(3) . ?
C8 H8B 0.96(2) . ?
C8 H8C 0.99(2) . ?

loop_
_geom_torsion_atom_site_label_1
_geom_torsion_atom_site_label_2
_geom_torsion_atom_site_label_3
_geom_torsion_atom_site_label_4
_geom_torsion
_geom_torsion_site_symmetry_1
_geom_torsion_site_symmetry_2
_geom_torsion_site_symmetry_3
_geom_torsion_site_symmetry_4
_geom_torsion_publ_flag
K1 O1 C7 K1 139.56(8) . . . 2_545 ?
K1 O1 C7 K1 -120.67(13) 3_566 . . 2_545 ?
K1 O1 C7 N1 57.26(15) . . . . ?
K1 O1 C7 N1 -82.30(18) 2_545 . . . ?
K1 O1 C7 N1 157.03(12) 3_566 . . . ?
K1 O1 C7 C8 102.83(16) 2_545 . . . ?
K1 O1 C7 C8 -17.8(2) 3_566 . . . ?
K1 O1 C7 C8 -117.61(15) . . . . ?
K1 F2 C5 C6 -10.08(19) . . . . ?
K1 F2 C5 C6 118.82(17) 4_575 . . . ?
K1 F2 C5 C4 167.93(12) . . . . ?
K1 F2 C5 C4 -63.2(2) 4_575 . . . ?
K1 C7 N1 K1 -102.58(6) 2_545 . . . ?
K1 C7 N1 K1 -20.38(13) 2_545 . . 3_565 ?
K1 C7 N1 C6 135.36(14) 2_545 . . . ?
K1 C7 C8 K1 58.18(9) 2_545 . . 3_566 ?
K1 N1 C6 C5 -81.75(18) 3_565 . . . ?
K1 N1 C6 C5 19.7(2) . . . . ?
K1 N1 C6 C1 -166.97(14) . . . . ?
K1 N1 C6 C1 91.59(18) 3_565 . . . ?
O1 C7 N1 K1 22.5(2) . . . 3_565 ?
O1 C7 N1 K1 -59.69(16) . . . . ?
O1 C7 N1 C6 178.25(15) . . . . ?
O1 C7 C8 K1 12.14(14) . . . 3_566 ?
F2 C5 C6 N1 -6.1(2) . . . . ?
F2 C5 C6 C1 179.78(15) . . . . ?
F2 C5 C4 C3 -179.43(15) . . . . ?
F1 C1 C2 C3 179.48(16) . . . . ?
C7 N1 C6 C5 121.26(19) . . . . ?
C7 N1 C6 C1 -65.4(2) . . . . ?
N1 C7 C8 K1 -162.56(17) . . . 3_566 ?
N1 C6 C1 F1 5.5(3) . . . . ?
N1 C6 C1 C2 -174.69(18) . . . . ?
C5 C6 C1 F1 179.24(15) . . . . ?
C5 C6 C1 C2 -0.9(3) . . . . ?
C6 C5 C4 C3 -1.6(3) . . . . ?
C6 C1 C2 C3 -0.4(3) . . . . ?
C1 C2 C3 C4 0.8(3) . . . . ?
C2 C3 C4 C5 0.1(3) . . . . ?
C4 C5 C6 N1 176.01(17) . . . . ?
C4 C5 C6 C1 1.9(3) . . . . ?
C8 C7 N1 K1 114.80(17) . . . . ?
C8 C7 N1 K1 -163.00(14) . . . 3_565 ?
C8 C7 N1 C6 -7.3(3) . . . . ?
